data_7006683
loop_
_publ_author_name
'Thirumurugan, A.'
'Avinash, M. B.'
'Rao, C. N. R.'

_publ_section_title
;
 1, 2-, 1, 3- and 1, 4-Cyclohexanedicarboxylates of Cd and Mn with
 chain and layered structures.
;
_journal_issue 1
_journal_name_full 'Dalton transactions (Cambridge, England : 2003)'
_journal_page_first 221
_journal_page_last 228
_journal_paper_doi 10.1039/b512843a
_journal_year 2006
_chemical_formula_sum 'C40 H40 Mn2 N4 O10'
_chemical_formula_weight 846.64
_chemical_name_systematic
;
?
;
_space_group_IT_number 14
_symmetry_cell_setting monoclinic
_symmetry_space_group_name_Hall '-P 2ybc'
_symmetry_space_group_name_H-M 'P 1 21/c 1'
_atom_sites_solution_hydrogens geom
_atom_sites_solution_primary direct
_atom_sites_solution_secondary difmap
_audit_creation_method SHELXL-97
_cell_angle_alpha 90.00
_cell_angle_beta 104.0900(10)
_cell_angle_gamma 90.00
_cell_formula_units_Z 2
_cell_length_a 9.8431(5)
_cell_length_b 17.6527(9)
_cell_length_c 11.6066(5)
_cell_measurement_temperature 293(2)
_cell_volume 1956.06(16)
_computing_cell_refinement 'siemans XSCANS'
_computing_data_collection 'siemans XSCANS'
_computing_data_reduction 'siemans SHELXTL'
_computing_molecular_graphics DIAMOND
_computing_publication_material 'siemans SHELXTL'
_computing_structure_refinement 'SHELXL-97 (Sheldrick, 1997)'
_computing_structure_solution 'SHELXL-97 (Sheldrick, 1997)'
_diffrn_ambient_temperature 293(2)
_diffrn_measured_fraction_theta_full 0.997
_diffrn_measured_fraction_theta_max 0.997
_diffrn_measurement_device_type 'Siemens SMART-CCD'
_diffrn_measurement_method 'w scans'
_diffrn_radiation_monochromator graphite
_diffrn_radiation_source 'fine-focus sealed tube'
_diffrn_radiation_type MoK\a
_diffrn_radiation_wavelength 0.71073
_diffrn_reflns_av_R_equivalents 0.0326
_diffrn_reflns_av_sigmaI/netI 0.0392
_diffrn_reflns_limit_h_max 10
_diffrn_reflns_limit_h_min -10
_diffrn_reflns_limit_k_max 13
_diffrn_reflns_limit_k_min -19
_diffrn_reflns_limit_l_max 12
_diffrn_reflns_limit_l_min -12
_diffrn_reflns_number 8107
_diffrn_reflns_theta_full 23.24
_diffrn_reflns_theta_max 23.24
_diffrn_reflns_theta_min 2.13
_diffrn_standards_decay_% 0
_exptl_absorpt_coefficient_mu 0.708
_exptl_absorpt_correction_T_max 0.919
_exptl_absorpt_correction_T_min 0.888
_exptl_absorpt_correction_type empirical
_exptl_absorpt_process_details SADABS
_exptl_crystal_colour paleyellow
_exptl_crystal_density_diffrn 1.437
_exptl_crystal_density_method 'not measured'
_exptl_crystal_description rod
_exptl_crystal_F_000 876
_exptl_crystal_size_max 0.20
_exptl_crystal_size_mid 0.14
_exptl_crystal_size_min 0.12
_refine_diff_density_max 0.571
_refine_diff_density_min -0.319
_refine_diff_density_rms 0.053
_refine_ls_extinction_method none
_refine_ls_goodness_of_fit_ref 1.168
_refine_ls_hydrogen_treatment constr
_refine_ls_matrix_type full
_refine_ls_number_parameters 261
_refine_ls_number_reflns 2804
_refine_ls_number_restraints 2
_refine_ls_restrained_S_all 1.168
_refine_ls_R_factor_all 0.0889
_refine_ls_R_factor_gt 0.0718
_refine_ls_shift/su_max 0.000
_refine_ls_shift/su_mean 0.000
_refine_ls_structure_factor_coef Fsqd
_refine_ls_weighting_details 'calc w=1/[\s^2^(Fo^2^)+(0.0271P)^2^+4.6127P] where P=(Fo^2^+2Fc^2^)/3'
_refine_ls_weighting_scheme calc
_refine_ls_wR_factor_gt 0.1430
_refine_ls_wR_factor_ref 0.1504
_reflns_number_gt 2282
_reflns_number_total 2804
_reflns_threshold_expression >2sigma(I)
_cod_data_source_file b512843a.txt
_cod_data_source_block sadcompoundVIII
_cod_depositor_comments
;
The following automatic conversions were performed:
'_symmetry_cell_setting' value 'Monoclinic' changed to 'monoclinic'
according to '/home/saulius/struct/CIF-dictionaries/cif_core.dic'
dictionary named 'cif_core.dic' version 2.4.1 from 2010-06-29.

Automatic conversion script
Id: cif_fix_enum 1527 2010-12-29 10:47:43Z saulius 
;
_cod_original_sg_symbol_H-M P21/c
_cod_database_code 7006683

loop_
_symmetry_equiv_pos_as_xyz
'x, y, z'
'-x, y+1/2, -z+1/2'
'-x, -y, -z'
'x, -y-1/2, z-1/2'

loop_
_atom_site_label
_atom_site_type_symbol
_atom_site_fract_x
_atom_site_fract_y
_atom_site_fract_z
_atom_site_U_iso_or_equiv
_atom_site_adp_type
_atom_site_occupancy
_atom_site_symmetry_multiplicity
_atom_site_calc_flag
_atom_site_refinement_flags
_atom_site_disorder_assembly
_atom_site_disorder_group
C1 C 0.1468(7) 0.0533(4) 0.5194(6) 0.093(2) Uani 1 1 d . . .
H1 H 0.0952 0.0872 0.5532 0.112 Uiso 1 1 calc R . .
C2 C 0.1174(11) 0.0463(6) 0.3946(8) 0.131(4) Uani 1 1 d . . .
H2 H 0.0466 0.0752 0.3468 0.157 Uiso 1 1 calc R . .
C3 C 0.1915(16) -0.0019(8) 0.3451(9) 0.155(7) Uani 1 1 d . . .
H3 H 0.1718 -0.0066 0.2629 0.186 Uiso 1 1 calc R . .
C4 C 0.2989(11) -0.0455(6) 0.4167(7) 0.110(3) Uani 1 1 d . . .
C5 C 0.3836(17) -0.0987(10) 0.3710(12) 0.168(9) Uani 1 1 d . . .
H5 H 0.3678 -0.1053 0.2893 0.201 Uiso 1 1 calc R . .
C6 C 0.4812(15) -0.1375(8) 0.4411(13) 0.164(8) Uani 1 1 d . . .
H6 H 0.5356 -0.1699 0.4077 0.197 Uiso 1 1 calc R . .
C7 C 0.5092(10) -0.1327(5) 0.5688(9) 0.105(3) Uani 1 1 d . . .
C8 C 0.6112(11) -0.1749(5) 0.6501(13) 0.131(4) Uani 1 1 d . . .
H8 H 0.6649 -0.2108 0.6227 0.157 Uiso 1 1 calc R . .
C9 C 0.6302(9) -0.1627(5) 0.7671(11) 0.122(3) Uani 1 1 d . . .
H9 H 0.6975 -0.1901 0.8212 0.146 Uiso 1 1 calc R . .
C10 C 0.5495(8) -0.1092(4) 0.8070(7) 0.094(2) Uani 1 1 d . . .
H10 H 0.5660 -0.1010 0.8884 0.113 Uiso 1 1 calc R . .
C11 C 0.4304(7) -0.0807(4) 0.6167(6) 0.0706(18) Uani 1 1 d . . .
C12 C 0.3238(8) -0.0373(4) 0.5408(6) 0.078(2) Uani 1 1 d . . .
C21 C 0.2213(7) -0.0922(4) 0.9221(6) 0.0655(16) Uani 1 1 d . . .
C22 C 0.1731(7) -0.1485(4) 1.0021(7) 0.090(2) Uani 1 1 d . . .
H22 H 0.2417 -0.1436 1.0786 0.108 Uiso 1 1 calc R . .
C23 C 0.1761(10) -0.2242(5) 0.9743(10) 0.153(5) Uani 1 1 d . . .
H23A H 0.2702 -0.2373 0.9691 0.183 Uiso 1 1 calc R . .
H23B H 0.1138 -0.2327 0.8967 0.183 Uiso 1 1 calc R . .
C24 C 0.1332(9) -0.2773(4) 1.0645(9) 0.138(4) Uani 1 1 d . . .
H24A H 0.2042 -0.2763 1.1389 0.166 Uiso 1 1 calc R . .
H24B H 0.1257 -0.3288 1.0346 0.166 Uiso 1 1 calc R . .
C25 C -0.0088(9) -0.2517(5) 1.0855(10) 0.149(4) Uani 1 1 d . . .
H25A H -0.0819 -0.2629 1.0149 0.178 Uiso 1 1 calc R . .
H25B H -0.0279 -0.2810 1.1505 0.178 Uiso 1 1 calc R . .
C26 C 0.0347(6) -0.1218(3) 1.0273(6) 0.0676(17) Uani 1 1 d . . .
H26A H 0.0472 -0.0716 1.0620 0.081 Uiso 1 1 calc R . .
H26B H -0.0365 -0.1187 0.9531 0.081 Uiso 1 1 calc R . .
C27 C -0.0148(8) -0.1756(4) 1.1116(8) 0.097(3) Uani 1 1 d . . .
H27 H 0.0531 -0.1691 1.1882 0.116 Uiso 1 1 calc R . .
C28 C -0.1526(7) -0.1444(4) 1.1313(7) 0.0736(19) Uani 1 1 d . . .
N1 N 0.2472(5) 0.0121(3) 0.5898(4) 0.0693(14) Uani 1 1 d . . .
N2 N 0.4502(5) -0.0693(3) 0.7354(5) 0.0682(14) Uani 1 1 d . . .
O1 O 0.1573(4) -0.0867(3) 0.8159(4) 0.0807(13) Uani 1 1 d . . .
O2 O 0.3241(4) -0.0502(3) 0.9652(3) 0.0705(11) Uani 1 1 d . . .
O3 O -0.1423(4) -0.0914(3) 1.2037(4) 0.0855(14) Uani 1 1 d . . .
O4 O -0.2646(5) -0.1731(2) 1.0745(5) 0.0898(14) Uani 1 1 d . . .
O5 O 0.4576(4) 0.0930(3) 0.8556(4) 0.0642(11) Uani 1 1 d D . .
Mn1 Mn 0.29577(9) 0.01029(5) 0.78897(7) 0.0592(3) Uani 1 1 d . . .
H51 H 0.526(4) 0.072(3) 0.904(5) 0.10(3) Uiso 1 1 d D . .
H52 H 0.413(5) 0.126(2) 0.885(5) 0.07(2) Uiso 1 1 d D . .

loop_
_atom_site_aniso_label
_atom_site_aniso_U_11
_atom_site_aniso_U_22
_atom_site_aniso_U_33
_atom_site_aniso_U_23
_atom_site_aniso_U_13
_atom_site_aniso_U_12
C1 0.075(5) 0.108(6) 0.083(5) 0.029(4) -0.006(4) -0.030(4)
C2 0.130(9) 0.156(10) 0.074(7) 0.046(6) -0.040(6) -0.091(8)
C3 0.208(15) 0.191(14) 0.058(6) -0.012(7) 0.020(7) -0.141(12)
C4 0.138(8) 0.136(8) 0.060(5) -0.024(5) 0.033(5) -0.093(7)
C5 0.213(17) 0.214(18) 0.106(10) -0.100(11) 0.098(10) -0.148(15)
C6 0.184(14) 0.162(13) 0.199(16) -0.134(12) 0.150(12) -0.122(11)
C7 0.119(7) 0.084(6) 0.145(8) -0.059(6) 0.096(7) -0.051(5)
C8 0.116(8) 0.074(6) 0.238(14) -0.048(8) 0.114(9) -0.013(5)
C9 0.100(7) 0.084(6) 0.202(11) 0.003(7) 0.077(7) 0.024(5)
C10 0.083(5) 0.095(5) 0.116(6) 0.013(5) 0.044(5) 0.024(4)
C11 0.073(4) 0.077(4) 0.073(4) -0.019(4) 0.040(4) -0.029(4)
C12 0.089(5) 0.095(5) 0.058(4) -0.024(4) 0.034(4) -0.058(4)
C21 0.054(4) 0.081(5) 0.066(4) 0.011(4) 0.025(3) 0.015(3)
C22 0.073(4) 0.085(5) 0.130(6) 0.031(5) 0.059(4) 0.020(4)
C23 0.159(9) 0.092(6) 0.263(13) 0.039(7) 0.161(9) 0.047(6)
C24 0.126(7) 0.086(6) 0.243(11) 0.064(7) 0.122(8) 0.055(5)
C25 0.142(8) 0.085(6) 0.265(12) 0.065(7) 0.140(9) 0.049(6)
C26 0.059(4) 0.056(4) 0.092(5) 0.010(3) 0.029(3) 0.014(3)
C27 0.089(5) 0.065(4) 0.163(7) 0.022(5) 0.083(5) 0.013(4)
C28 0.061(4) 0.060(4) 0.111(6) 0.021(4) 0.044(4) 0.008(3)
N1 0.062(3) 0.087(4) 0.056(3) 0.012(3) 0.009(3) -0.022(3)
N2 0.066(3) 0.073(3) 0.073(4) -0.001(3) 0.031(3) 0.007(3)
O1 0.063(3) 0.097(3) 0.078(3) 0.000(3) 0.010(2) -0.013(2)
O2 0.054(2) 0.095(3) 0.062(3) 0.008(2) 0.013(2) -0.002(2)
O3 0.062(3) 0.086(3) 0.110(4) -0.009(3) 0.022(3) 0.016(2)
O4 0.081(3) 0.066(3) 0.134(4) -0.009(3) 0.048(3) 0.004(3)
O5 0.052(3) 0.078(3) 0.065(3) 0.001(2) 0.019(2) 0.003(2)
Mn1 0.0507(5) 0.0723(6) 0.0570(5) 0.0017(5) 0.0177(4) 0.0058(5)

loop_
_atom_type_symbol
_atom_type_description
_atom_type_scat_dispersion_real
_atom_type_scat_dispersion_imag
_atom_type_scat_source
C C 0.0033 0.0016 'International Tables Vol C Tables 4.2.6.8 and 6.1.1.4'
H H 0.0000 0.0000 'International Tables Vol C Tables 4.2.6.8 and 6.1.1.4'
N N 0.0061 0.0033 'International Tables Vol C Tables 4.2.6.8 and 6.1.1.4'
O O 0.0106 0.0060 'International Tables Vol C Tables 4.2.6.8 and 6.1.1.4'
Mn Mn 0.3368 0.7283 'International Tables Vol C Tables 4.2.6.8 and 6.1.1.4'

loop_
_geom_angle_atom_site_label_1
_geom_angle_atom_site_label_2
_geom_angle_atom_site_label_3
_geom_angle
_geom_angle_site_symmetry_1
_geom_angle_site_symmetry_3
_geom_angle_publ_flag
N1 C1 C2 121.1(9) . . ?
C3 C2 C1 119.9(11) . . ?
C2 C3 C4 120.3(10) . . ?
C3 C4 C12 117.9(11) . . ?
C3 C4 C5 124.0(10) . . ?
C12 C4 C5 118.1(11) . . ?
C6 C5 C4 121.4(14) . . ?
C5 C6 C7 122.8(15) . . ?
C11 C7 C8 116.9(9) . . ?
C11 C7 C6 117.4(11) . . ?
C8 C7 C6 125.6(10) . . ?
C9 C8 C7 119.5(9) . . ?
C8 C9 C10 119.9(10) . . ?
N2 C10 C9 123.4(8) . . ?
N2 C11 C7 122.9(8) . . ?
N2 C11 C12 116.8(6) . . ?
C7 C11 C12 120.3(8) . . ?
N1 C12 C4 121.0(9) . . ?
N1 C12 C11 119.1(5) . . ?
C4 C12 C11 119.8(9) . . ?
O1 C21 O2 120.8(6) . . ?
O1 C21 C22 120.1(7) . . ?
O2 C21 C22 119.1(6) . . ?
O1 C21 Mn1 60.3(3) . . ?
O2 C21 Mn1 60.6(3) . . ?
C22 C21 Mn1 176.7(4) . . ?
C23 C22 C21 117.7(7) . . ?
C23 C22 C26 114.4(6) . . ?
C21 C22 C26 109.9(5) . . ?
C22 C23 C24 114.0(8) . . ?
C23 C24 C25 109.8(6) . . ?
C27 C25 C24 114.1(7) . . ?
C27 C26 C22 111.6(5) . . ?
C25 C27 C26 115.2(7) . . ?
C25 C27 C28 118.0(7) . . ?
C26 C27 C28 107.7(5) . . ?
O3 C28 O4 125.4(6) . . ?
O3 C28 C27 116.2(7) . . ?
O4 C28 C27 118.4(7) . . ?
C1 N1 C12 119.7(6) . . ?
C1 N1 Mn1 125.4(5) . . ?
C12 N1 Mn1 114.8(4) . . ?
C10 N2 C11 117.4(6) . . ?
C10 N2 Mn1 127.0(5) . . ?
C11 N2 Mn1 115.5(4) . . ?
C21 O1 Mn1 91.1(4) . . ?
C21 O2 Mn1 90.5(3) . . ?
C28 O3 Mn1 126.8(4) . 3_557 ?
O3 Mn1 O5 89.98(18) 3_557 . ?
O3 Mn1 N1 93.3(2) 3_557 . ?
O5 Mn1 N1 108.20(16) . . ?
O3 Mn1 O1 92.70(17) 3_557 . ?
O5 Mn1 O1 151.72(17) . . ?
N1 Mn1 O1 99.75(17) . . ?
O3 Mn1 O2 102.53(17) 3_557 . ?
O5 Mn1 O2 94.45(16) . . ?
N1 Mn1 O2 152.41(19) . . ?
O1 Mn1 O2 57.50(15) . . ?
O3 Mn1 N2 166.47(19) 3_557 . ?
O5 Mn1 N2 91.81(18) . . ?
N1 Mn1 N2 73.4(2) . . ?
O1 Mn1 N2 92.06(17) . . ?
O2 Mn1 N2 90.70(17) . . ?
O3 Mn1 C21 98.12(18) 3_557 . ?
O5 Mn1 C21 123.2(2) . . ?
N1 Mn1 C21 127.1(2) . . ?
O1 Mn1 C21 28.61(17) . . ?
O2 Mn1 C21 28.90(16) . . ?
N2 Mn1 C21 92.10(18) . . ?

loop_
_geom_bond_atom_site_label_1
_geom_bond_atom_site_label_2
_geom_bond_distance
_geom_bond_site_symmetry_2
_geom_bond_publ_flag
C1 N1 1.334(8) . ?
C1 C2 1.413(11) . ?
C2 C3 1.338(15) . ?
C3 C4 1.405(16) . ?
C4 C12 1.408(9) . ?
C4 C5 1.440(17) . ?
C5 C6 1.293(19) . ?
C6 C7 1.443(15) . ?
C7 C11 1.401(9) . ?
C7 C8 1.411(13) . ?
C8 C9 1.343(13) . ?
C9 C10 1.384(10) . ?
C10 N2 1.322(8) . ?
C11 N2 1.359(7) . ?
C11 C12 1.419(9) . ?
C12 N1 1.364(8) . ?
C21 O1 1.244(7) . ?
C21 O2 1.256(7) . ?
C21 C22 1.513(8) . ?
C21 Mn1 2.598(6) . ?
C22 C23 1.377(10) . ?
C22 C26 1.536(8) . ?
C23 C24 1.538(10) . ?
C24 C25 1.544(9) . ?
C25 C27 1.382(10) . ?
C26 C27 1.526(8) . ?
C27 C28 1.531(8) . ?
C28 O3 1.245(8) . ?
C28 O4 1.247(8) . ?
N1 Mn1 2.245(5) . ?
N2 Mn1 2.265(5) . ?
O1 Mn1 2.256(4) . ?
O2 Mn1 2.264(4) . ?
O3 Mn1 2.097(4) 3_557 ?
O5 Mn1 2.161(4) . ?
Mn1 O3 2.097(4) 3_557 ?
